data_7202298
loop_
_publ_author_name
'Howie, R. Alan'
'de Lima, Geraldo M.'
'Menezes, Daniele C.'
'Wardell, James L.'
'Wardell, Solange M. S. V.'
'Young, David J.'
'Tiekink, Edward R. T.'

_publ_section_title
;
 The influence of cation upon the supramolecular aggregation patterns
 of dithiocarbamate anions functionalised with hydrogen bonding
 capacity---the prevalence of charge-assisted O--H&#x22EF;S
 interactions
;
_journal_issue 11
_journal_name_full CrystEngComm
_journal_page_first 1626
_journal_paper_doi 10.1039/b809730e
_journal_volume 10
_journal_year 2008
_chemical_formula_moiety 'C5 H10 K N O2 S2 '
_chemical_formula_sum 'C5 H10 K N O2 S2'
_chemical_formula_weight 219.36
_chemical_name_systematic
;
Potassium bis(ethanol)dithiocarbamate
;
_space_group_IT_number 57
_symmetry_cell_setting orthorhombic
_symmetry_space_group_name_Hall '-P 2c 2b'
_symmetry_space_group_name_H-M 'P b c m'
_atom_sites_solution_hydrogens geom
_atom_sites_solution_primary direct
_atom_sites_solution_secondary difmap
_cell_angle_alpha 90
_cell_angle_beta 90
_cell_angle_gamma 90
_cell_formula_units_Z 4
_cell_length_a 7.6968(2)
_cell_length_b 14.1288(3)
_cell_length_c 8.0270(1)
_cell_measurement_reflns_used 1168
_cell_measurement_temperature 120(2)
_cell_measurement_theta_max 27.5
_cell_measurement_theta_min 1.0
_cell_volume 872.91(3)
_computing_cell_refinement 'DENZO (Otwinowski & Minor, 1997) and COLLECT'
_computing_data_collection 'COLLECT (Hooft, 1998)'
_computing_data_reduction 'DENZO and COLLECT'
_computing_molecular_graphics 'ORTEP-3 for Windows (Farrugia, 1997)'
_computing_publication_material SHELXL-97
_computing_structure_refinement 'SHELXL-97 (Sheldrick, 1997)'
_computing_structure_solution 'SHELXS-97 (Sheldrick, 1997)'
_diffrn_ambient_temperature 120(2)
_diffrn_detector_area_resol_mean 9.091
_diffrn_measured_fraction_theta_full 0.991
_diffrn_measured_fraction_theta_max 0.987
_diffrn_measurement_device_type 'Bruker-Nonius 95mm CCD camera on \k-goniostat'
_diffrn_measurement_method '\f and \w scans'
_diffrn_radiation_monochromator graphite
_diffrn_radiation_source 'Bruker-Nonius FR591 rotating anode'
_diffrn_radiation_type MoK\a
_diffrn_radiation_wavelength 0.71073
_diffrn_reflns_av_R_equivalents 0.022
_diffrn_reflns_av_sigmaI/netI 0.016
_diffrn_reflns_limit_h_max 9
_diffrn_reflns_limit_h_min -8
_diffrn_reflns_limit_k_max 18
_diffrn_reflns_limit_k_min -16
_diffrn_reflns_limit_l_max 10
_diffrn_reflns_limit_l_min -9
_diffrn_reflns_number 6688
_diffrn_reflns_theta_full 26.0
_diffrn_reflns_theta_max 27.5
_diffrn_reflns_theta_min 3.8
_diffrn_standards_decay_% 0
_diffrn_standards_number 0
_exptl_absorpt_coefficient_mu 1.037
_exptl_absorpt_correction_T_max 0.901
_exptl_absorpt_correction_T_min 0.615
_exptl_absorpt_correction_type multi-scan
_exptl_absorpt_process_details 'SADAB (Sheldrick, 2003)'
_exptl_crystal_colour Colourless
_exptl_crystal_density_diffrn 1.669
_exptl_crystal_density_method 'not measured'
_exptl_crystal_description slab
_exptl_crystal_F_000 456
_exptl_crystal_size_max 0.55
_exptl_crystal_size_mid 0.30
_exptl_crystal_size_min 0.10
_refine_diff_density_max 0.27
_refine_diff_density_min -0.37
_refine_diff_density_rms 0.065
_refine_ls_extinction_method none
_refine_ls_goodness_of_fit_ref 1.31
_refine_ls_hydrogen_treatment constr
_refine_ls_matrix_type full
_refine_ls_number_parameters 84
_refine_ls_number_reflns 1065
_refine_ls_number_restraints 0
_refine_ls_restrained_S_all 1.31
_refine_ls_R_factor_all 0.029
_refine_ls_R_factor_gt 0.027
_refine_ls_shift/su_max <0.001
_refine_ls_shift/su_mean 0.000
_refine_ls_structure_factor_coef Fsqd
_refine_ls_weighting_details 'calc w=1/[\s^2^(Fo^2^)+(0.0059P)^2^+1.4274P] where P=(Fo^2^+2Fc^2^)/3'
_refine_ls_weighting_scheme calc
_refine_ls_wR_factor_gt 0.067
_refine_ls_wR_factor_ref 0.068
_reflns_number_gt 1029
_reflns_number_total 1065
_reflns_threshold_expression I>2\s(I)
_cod_data_source_file b809730e.txt
_cod_data_source_block 7
_cod_depositor_comments
;
The following automatic conversions were performed:
'_symmetry_cell_setting' value 'Orthorhombic' changed to 'orthorhombic'
according to '/home/saulius/struct/CIF-dictionaries/cif_core.dic'
dictionary named 'cif_core.dic' version 2.4.1 from
2010-06-29.

'_geom_hbond_publ_flag' value 'Y' changed to 'y' according to
'/home/saulius/struct/CIF-dictionaries/cif_core.dic' dictionary named
'cif_core.dic' version 2.4.1 from 2010-06-29.

Automatic conversion script
Id: cif_fix_enum 1527 2010-12-29 10:47:43Z saulius 
;
_cod_original_cell_volume 872.92(2)
_cod_database_code 7202298

loop_
_symmetry_equiv_pos_as_xyz
'x, y, z'
'-x, -y, z+1/2'
'x, -y+1/2, z+1/2'
'-x, y+1/2, z'
'-x, -y, -z'
'x, y, -z-1/2'
'-x, y-1/2, -z-1/2'
'x, -y-1/2, -z'

loop_
_atom_site_label
_atom_site_type_symbol
_atom_site_fract_x
_atom_site_fract_y
_atom_site_fract_z
_atom_site_U_iso_or_equiv
_atom_site_adp_type
_atom_site_occupancy
_atom_site_symmetry_multiplicity
_atom_site_calc_flag
_atom_site_refinement_flags
_atom_site_disorder_assembly
_atom_site_disorder_group
K1 K 0.88524(7) 0.2500 0.0000 0.01424(15) Uani 1 2 d S . .
S1 S 0.89754(8) 0.43149(4) 0.2500 0.01120(16) Uani 1 2 d S . .
S2 S 0.55859(8) 0.33318(4) 0.2500 0.01191(16) Uani 1 2 d S . .
O1 O 0.8352(3) 0.74370(17) 0.2905(3) 0.0143(8) Uani 0.50 1 d P . .
H1 H 0.7734 0.7775 0.2280 0.021 Uiso 0.50 1 d PR . .
O2 O 0.1492(2) 0.60918(13) 0.2500 0.0124(4) Uani 1 2 d S . .
H2 H 0.0790 0.5663 0.2232 0.019 Uiso 0.50 1 d PR . .
N1 N 0.5973(4) 0.5195(2) 0.1906(4) 0.0083(6) Uani 0.50 1 d P . .
C1 C 0.6761(4) 0.4363(2) 0.2500 0.0243(7) Uani 1 2 d S . .
C2 C 0.6965(5) 0.6078(3) 0.1673(5) 0.0108(7) Uani 0.50 1 d P . .
H2A H 0.6269 0.6517 0.0981 0.013 Uiso 0.50 1 calc PR . .
H2B H 0.8044 0.5931 0.1054 0.013 Uiso 0.50 1 calc PR . .
C3 C 0.7443(5) 0.6573(3) 0.3287(5) 0.0121(7) Uani 0.50 1 d P . .
H3A H 0.6379 0.6717 0.3932 0.014 Uiso 0.50 1 calc PR . .
H3B H 0.8192 0.6157 0.3971 0.014 Uiso 0.50 1 calc PR . .
C4 C 0.4102(4) 0.5279(2) 0.1537(5) 0.0106(7) Uani 0.50 1 d P . .
H4A H 0.3633 0.4647 0.1247 0.013 Uiso 0.50 1 calc PR . .
H4B H 0.3939 0.5699 0.0562 0.013 Uiso 0.50 1 calc PR . .
C5 C 0.3098(5) 0.5676(3) 0.3013(5) 0.0141(8) Uani 0.50 1 d P . .
H5A H 0.2862 0.5162 0.3818 0.017 Uiso 0.50 1 calc PR . .
H5B H 0.3814 0.6160 0.3581 0.017 Uiso 0.50 1 calc PR . .

loop_
_atom_site_aniso_label
_atom_site_aniso_U_11
_atom_site_aniso_U_22
_atom_site_aniso_U_33
_atom_site_aniso_U_23
_atom_site_aniso_U_13
_atom_site_aniso_U_12
K1 0.0170(3) 0.0101(3) 0.0155(3) -0.0009(2) 0.000 0.000
S1 0.0058(3) 0.0065(3) 0.0213(3) 0.000 0.000 0.0008(2)
S2 0.0092(3) 0.0069(3) 0.0197(3) 0.000 0.000 -0.0031(2)
O1 0.0094(10) 0.0069(10) 0.027(2) 0.0016(9) -0.0022(10) -0.0014(9)
O2 0.0056(8) 0.0083(9) 0.0232(10) 0.000 0.000 -0.0001(7)
N1 0.0050(13) 0.0047(12) 0.0152(13) -0.0004(10) -0.0005(10) -0.0004(10)
C1 0.0091(13) 0.0063(12) 0.057(2) 0.000 0.000 0.0013(10)
C2 0.0117(17) 0.0057(17) 0.0151(19) 0.0027(15) -0.0006(15) -0.0010(15)
C3 0.0109(17) 0.0077(18) 0.0176(19) 0.0008(15) 0.0017(15) -0.0014(15)
C4 0.0069(16) 0.0094(15) 0.0155(18) -0.0010(14) -0.0021(14) 0.0027(13)
C5 0.0084(16) 0.0191(18) 0.0146(18) -0.0027(13) -0.0020(12) 0.0015(15)

loop_
_atom_type_symbol
_atom_type_description
_atom_type_scat_dispersion_real
_atom_type_scat_dispersion_imag
_atom_type_scat_source
C C 0.0033 0.0016 'International Tables Vol C Tables 4.2.6.8 and 6.1.1.4'
H H 0.0000 0.0000 'International Tables Vol C Tables 4.2.6.8 and 6.1.1.4'
N N 0.0061 0.0033 'International Tables Vol C Tables 4.2.6.8 and 6.1.1.4'
O O 0.0106 0.0060 'International Tables Vol C Tables 4.2.6.8 and 6.1.1.4'
S S 0.1246 0.1234 'International Tables Vol C Tables 4.2.6.8 and 6.1.1.4'
K K 0.2009 0.2494 'International Tables Vol C Tables 4.2.6.8 and 6.1.1.4'

loop_
_geom_angle_atom_site_label_1
_geom_angle_atom_site_label_2
_geom_angle_atom_site_label_3
_geom_angle
_geom_angle_site_symmetry_1
_geom_angle_site_symmetry_3
_geom_angle_publ_flag
O1 K1 O2 67.38(6) 2_764 5_665 ?
O1 K1 O2 122.11(6) 2_764 7_656 ?
O2 K1 O2 169.29(8) 5_665 7_656 ?
O1 K1 O1 85.37(6) 2_764 4_745 ?
O2 K1 O1 127.04(6) 5_665 4_745 ?
O2 K1 O1 61.59(5) 7_656 4_745 ?
O1 K1 S1 109.31(5) 2_764 . ?
O2 K1 S1 83.48(3) 5_665 . ?
O2 K1 S1 96.83(3) 7_656 . ?
O1 K1 S1 63.24(4) 4_745 . ?
O1 K1 S1 67.89(5) 2_764 3_554 ?
O2 K1 S1 96.83(3) 5_665 3_554 ?
O2 K1 S1 83.48(3) 7_656 3_554 ?
O1 K1 S1 114.26(5) 4_745 3_554 ?
S1 K1 S1 176.67(3) . 3_554 ?
O1 K1 S2 103.21(5) 2_764 3_554 ?
O2 K1 S2 75.98(3) 5_665 3_554 ?
O2 K1 S2 96.04(3) 7_656 3_554 ?
O1 K1 S2 156.70(5) 4_745 3_554 ?
S1 K1 S2 130.72(2) . 3_554 ?
S1 K1 S2 52.428(15) 3_554 3_554 ?
O1 K1 S2 158.06(5) 2_764 . ?
O2 K1 S2 96.04(3) 5_665 . ?
O2 K1 S2 75.98(3) 7_656 . ?
O1 K1 S2 94.40(4) 4_745 . ?
S1 K1 S2 52.429(15) . . ?
S1 K1 S2 130.72(2) 3_554 . ?
S2 K1 S2 85.54(2) 3_554 . ?
C1 S1 K1 90.14(8) . . ?
C1 S1 K1 90.14(8) . 6_556 ?
K1 S1 K1 76.056(14) . 6_556 ?
C1 S2 K1 84.51(8) . 6_556 ?
C1 S2 K1 84.51(8) . . ?
K1 S2 K1 71.740(16) 6_556 . ?
C3 O1 K1 106.2(2) . 2_765 ?
C3 O1 K1 120.7(2) . 5_765 ?
K1 O1 K1 85.27(6) 2_765 5_765 ?
C3 O1 H1 109.5 . . ?
K1 O1 H1 142.7 2_765 . ?
K1 O1 H1 85.9 5_765 . ?
C5 O2 K1 99.50(16) . 2_665 ?
C5 O2 K1 124.91(18) . 5_665 ?
K1 O2 K1 89.99(5) 2_665 5_665 ?
C5 O2 H2 109.5 . . ?
K1 O2 H2 128.8 2_665 . ?
K1 O2 H2 105.4 5_665 . ?
C1 N1 C2 121.8(3) . . ?
C1 N1 C4 123.8(3) . . ?
C2 N1 C4 114.3(3) . . ?
N1 C1 S1 117.7(2) . . ?
N1 C1 S2 118.9(2) . . ?
S1 C1 S2 119.54(17) . . ?
N1 C2 C3 114.1(3) . . ?
N1 C2 H2A 108.7 . . ?
C3 C2 H2A 108.7 . . ?
N1 C2 H2B 108.7 . . ?
C3 C2 H2B 108.7 . . ?
H2A C2 H2B 107.6 . . ?
O1 C3 C2 109.1(3) . . ?
O1 C3 H3A 109.9 . . ?
C2 C3 H3A 109.9 . . ?
O1 C3 H3B 109.9 . . ?
C2 C3 H3B 109.9 . . ?
H3A C3 H3B 108.3 . . ?
N1 C4 C5 111.7(3) . . ?
N1 C4 H4A 109.3 . . ?
C5 C4 H4A 109.3 . . ?
N1 C4 H4B 109.3 . . ?
C5 C4 H4B 109.3 . . ?
H4A C4 H4B 107.9 . . ?
O2 C5 C4 111.5(3) . . ?
O2 C5 H5A 109.3 . . ?
C4 C5 H5A 109.3 . . ?
O2 C5 H5B 109.3 . . ?
C4 C5 H5B 109.3 . . ?
H5A C5 H5B 108.0 . . ?

loop_
_geom_bond_atom_site_label_1
_geom_bond_atom_site_label_2
_geom_bond_distance
_geom_bond_site_symmetry_2
_geom_bond_publ_flag
K1 O1 2.732(2) 2_764 ?
K1 O2 2.8382(13) 5_665 ?
K1 O2 2.8382(13) 7_656 ?
K1 O1 3.174(2) 4_745 ?
K1 S1 3.2575(5) . ?
K1 S1 3.2575(5) 3_554 ?
K1 S2 3.4248(7) 3_554 ?
K1 S2 3.4248(7) . ?
S1 C1 1.706(3) . ?
S1 K1 3.2575(5) 6_556 ?
S2 C1 1.715(3) . ?
S2 K1 3.4248(7) 6_556 ?
O1 C3 1.440(5) . ?
O1 H1 0.8400 . ?
O2 C5 1.429(4) . ?
O2 H2 0.8400 . ?
N1 C1 1.406(4) . ?
N1 C2 1.475(5) . ?
N1 C4 1.475(4) . ?
C2 C3 1.518(5) . ?
C2 H2A 0.9900 . ?
C2 H2B 0.9900 . ?
C3 H3A 0.9900 . ?
C3 H3B 0.9900 . ?
C4 C5 1.522(5) . ?
C4 H4A 0.9900 . ?
C4 H4B 0.9900 . ?
C5 H5A 0.9900 . ?
C5 H5B 0.9900 . ?

loop_
_geom_hbond_atom_site_label_D
_geom_hbond_atom_site_label_H
_geom_hbond_atom_site_label_A
_geom_hbond_distance_DH
_geom_hbond_distance_HA
_geom_hbond_distance_DA
_geom_hbond_angle_DHA
_geom_hbond_site_symmetry_A
_geom_hbond_publ_flag
O1 H1 S2 0.84 2.68 3.300(2) 131.9 4_655 y
O2 H2 S1 0.84 2.37 3.1708(19) 159.2 1_455 y
